data_1519400
loop_
_publ_author_name
'Chow, Chun Y.'
'Bolvin, H\'el\`ene'
'Campbell, Victoria E.'
'Guillot, R\'egis'
'Kampf, Jeff W.'
'Wernsdorfer, Wolfgang'
'Gendron, Fr\'ed\'eric'
'Autschbach, Jochen'
'Pecoraro, Vincent L.'
'Mallah, Talal'

_publ_section_title
;
 Assessing the exchange coupling in binuclear lanthanide(iii) complexes
 and the slow relaxation of the magnetization in the antiferromagnetically
 coupled Dy2derivative
;
_journal_issue 7
_journal_name_full 'Chem. Sci.'
_journal_page_first 4148
_journal_paper_doi 10.1039/C5SC01029B
_journal_volume 6
_journal_year 2015
_chemical_formula_sum 'C94 H93.62 Ga4 Gd2 N15 O31.31'
_chemical_formula_weight 2527.80
_chemical_name_systematic
; 
 ? 
;
_space_group_IT_number 15
_symmetry_cell_setting monoclinic
_symmetry_space_group_name_Hall '-C 2yc'
_symmetry_space_group_name_H-M 'C 1 2/c 1'
_atom_sites_solution_hydrogens geom
_atom_sites_solution_primary direct
_atom_sites_solution_secondary difmap
_audit_creation_method SHELXL-97
_audit_update_record
;
2014-08-22 deposited with the CCDC.
2015-05-06 downloaded from the CCDC.
;
_cell_angle_alpha 90.00
_cell_angle_beta 99.09(3)
_cell_angle_gamma 90.00
_cell_formula_units_Z 4
_cell_length_a 25.233(5)
_cell_length_b 22.054(4)
_cell_length_c 17.997(4)
_cell_measurement_temperature 85(2)
_cell_volume 9889(4)
_computing_cell_refinement 'Bruker SAINT'
_computing_data_collection 'Bruker APEX2'
_computing_data_reduction 'Bruker SAINT, SADABS and XPREP'
_computing_molecular_graphics 'Bruker SHELXTL'
_computing_publication_material 'Bruker SHELXTL'
_computing_structure_refinement 'SHELXL-97 (Sheldrick, 1997)'
_computing_structure_solution 'SHELXS-97 (Sheldrick, 1990)'
_diffrn_ambient_temperature 85(2)
_diffrn_measured_fraction_theta_full 0.998
_diffrn_measured_fraction_theta_max 0.998
_diffrn_measurement_device_type 'Bruker APEX-II CCD'
_diffrn_measurement_method '\w scans'
_diffrn_radiation_monochromator graphite
_diffrn_radiation_source 'fine-focus sealed tube'
_diffrn_radiation_type MoK\a
_diffrn_radiation_wavelength 0.71073
_diffrn_reflns_av_R_equivalents 0.0675
_diffrn_reflns_av_sigmaI/netI 0.0384
_diffrn_reflns_limit_h_max 30
_diffrn_reflns_limit_h_min -30
_diffrn_reflns_limit_k_max 26
_diffrn_reflns_limit_k_min -26
_diffrn_reflns_limit_l_max 21
_diffrn_reflns_limit_l_min -21
_diffrn_reflns_number 76042
_diffrn_reflns_theta_full 25.44
_diffrn_reflns_theta_max 25.44
_diffrn_reflns_theta_min 1.59
_diffrn_standards_number 0
_exptl_absorpt_coefficient_mu 2.486
_exptl_absorpt_correction_T_max 0.7716
_exptl_absorpt_correction_T_min 0.5534
_exptl_absorpt_correction_type multi-scan
_exptl_absorpt_process_details
; 
  Blessing, R. Acta Cryst. (1995) A51 33-38. 
  Sheldrick, G.  SADABS (Version 2008/1) Bruker AXS area 
  detector absorption and other corrections, University of 
  Gottingen, Germany 2008. 
;
_exptl_crystal_colour colorless
_exptl_crystal_density_diffrn 1.698
_exptl_crystal_density_method 'not measured'
_exptl_crystal_description needle
_exptl_crystal_F_000 5060
_exptl_crystal_size_max 0.27
_exptl_crystal_size_mid 0.11
_exptl_crystal_size_min 0.11
_refine_diff_density_max 1.657
_refine_diff_density_min -0.742
_refine_diff_density_rms 0.131
_refine_ls_extinction_method none
_refine_ls_goodness_of_fit_ref 1.075
_refine_ls_hydrogen_treatment mixed
_refine_ls_matrix_type full
_refine_ls_number_parameters 745
_refine_ls_number_reflns 9136
_refine_ls_number_restraints 128
_refine_ls_restrained_S_all 1.075
_refine_ls_R_factor_all 0.0616
_refine_ls_R_factor_gt 0.0422
_refine_ls_shift/su_max 0.003
_refine_ls_shift/su_mean 0.000
_refine_ls_structure_factor_coef Fsqd
_refine_ls_weighting_details 'calc w=1/[\s^2^(Fo^2^)+(0.0668P)^2^+33.7103P] where P=(Fo^2^+2Fc^2^)/3'
_refine_ls_weighting_scheme calc
_refine_ls_wR_factor_gt 0.1051
_refine_ls_wR_factor_ref 0.1206
_reflns_number_gt 7121
_reflns_number_total 9136
_reflns_threshold_expression >2sigma(I)
_cod_data_source_file c5sc01029b2.cif
_cod_data_source_block 1-Ga4Gd2
_cod_depositor_comments
;
The following automatic conversions were performed:

'_symmetry_cell_setting' value 'Monoclinic' changed to 'monoclinic'
according to
/usr/data/users/saulius/crontab/automatic-downloads/rss-feeds/RSC/lib/dictionaries/cif_core.dic
dictionary named 'cif_core.dic' version 2.4.2 from 2011-04-26.

Automatic conversion script
Id: cif_fix_values 3271 2015-04-21 07:52:19Z andrius 

 Adding full bibliography for 1519400--1519404.cif.
;
_cod_original_cell_volume 9889(3)
_cod_original_sg_symbol_H-M C2/c
_cod_database_code 1519400

loop_
_symmetry_equiv_pos_as_xyz
'x, y, z'
'-x, y, -z+1/2'
'x+1/2, y+1/2, z'
'-x+1/2, y+1/2, -z+1/2'
'-x, -y, -z'
'x, -y, z-1/2'
'-x+1/2, -y+1/2, -z'
'x+1/2, -y+1/2, z-1/2'

loop_
_atom_site_label
_atom_site_type_symbol
_atom_site_fract_x
_atom_site_fract_y
_atom_site_fract_z
_atom_site_U_iso_or_equiv
_atom_site_adp_type
_atom_site_occupancy
_atom_site_symmetry_multiplicity
_atom_site_calc_flag
_atom_site_refinement_flags
_atom_site_disorder_assembly
_atom_site_disorder_group
Gd1 Gd 0.685080(9) 0.720746(11) 0.531580(14) 0.02827(10) Uani 1 1 d . . .
Ga1 Ga 0.55152(2) 0.71213(2) 0.56568(3) 0.02908(14) Uani 1 1 d . A .
Ga2 Ga 0.63154(2) 0.87862(2) 0.46292(3) 0.02930(14) Uani 1 1 d . . .
O1 O 0.70664(14) 0.62036(16) 0.5542(2) 0.0348(8) Uani 1 1 d . . .
O2 O 0.77380(13) 0.69771(15) 0.51870(19) 0.0306(8) Uani 1 1 d . . .
O3 O 0.63597(14) 0.95659(17) 0.4216(2) 0.0375(8) Uani 1 1 d . A .
O4 O 0.55344(14) 0.88140(16) 0.45986(19) 0.0326(8) Uani 1 1 d . A .
O5 O 0.62185(13) 0.79938(16) 0.50815(19) 0.0299(8) Uani 1 1 d . A .
O6 O 0.47932(14) 0.71923(15) 0.5193(2) 0.0362(9) Uani 1 1 d . . .
O7 O 0.62771(13) 0.71329(15) 0.62750(18) 0.0291(8) Uani 1 1 d . A .
O8 O 0.53636(13) 0.74207(17) 0.66206(19) 0.0341(8) Uani 1 1 d . . .
O9 O 0.72948(14) 0.76204(17) 0.64320(19) 0.0337(8) Uani 1 1 d . A .
O10 O 0.54254(15) 0.62647(16) 0.5923(2) 0.0377(9) Uani 1 1 d . . .
O11 O 0.59267(14) 0.67380(15) 0.49098(19) 0.0329(8) Uani 1 1 d . A .
O12 O 0.5951(3) 0.4998(2) 0.4518(3) 0.0789(16) Uani 1 1 d . . .
H12A H 0.6113 0.4711 0.4344 0.118 Uiso 1 1 calc R . .
N1 N 0.70882(17) 0.86183(19) 0.4681(2) 0.0315(9) Uani 1 1 d . . .
N2 N 0.56859(16) 0.79050(19) 0.5186(2) 0.0288(9) Uani 1 1 d . . .
N3 N 0.58301(17) 0.7562(2) 0.7100(2) 0.0327(9) Uani 1 1 d . A .
H3A H 0.5817 0.7760 0.7521 0.039 Uiso 1 1 calc R . .
N4 N 0.58979(18) 0.6117(2) 0.4991(3) 0.0367(10) Uani 1 1 d . . .
H4A H 0.6048 0.5874 0.4696 0.044 Uiso 1 1 calc R A .
N110 N 0.64089(18) 0.91779(19) 0.5727(2) 0.0329(10) Uani 1 1 d . A .
N100 N 0.61652(17) 0.8389(2) 0.3518(2) 0.0341(10) Uani 1 1 d . A .
C1 C 0.7460(2) 0.8984(2) 0.4496(3) 0.0309(11) Uani 1 1 d . . .
C2 C 0.7331(2) 0.9632(2) 0.4341(3) 0.0327(11) Uani 1 1 d . A .
C3 C 0.7769(2) 1.0015(3) 0.4302(3) 0.0424(13) Uani 1 1 d . . .
H3 H 0.8120 0.9850 0.4386 0.051 Uiso 1 1 calc R A .
C4 C 0.7704(2) 1.0625(3) 0.4147(4) 0.0470(15) Uani 1 1 d . A .
H4 H 0.8007 1.0876 0.4122 0.056 Uiso 1 1 calc R . .
C5 C 0.7196(3) 1.0866(3) 0.4029(3) 0.0455(14) Uani 1 1 d . . .
H5 H 0.7147 1.1285 0.3921 0.055 Uiso 1 1 calc R A .
C6 C 0.6757(2) 1.0503(2) 0.4064(3) 0.0387(13) Uani 1 1 d . A .
H6 H 0.6408 1.0678 0.3982 0.046 Uiso 1 1 calc R . .
C7 C 0.6809(2) 0.9881(2) 0.4219(3) 0.0342(12) Uani 1 1 d . . .
C8 C 0.53600(19) 0.8343(2) 0.4905(3) 0.0290(11) Uani 1 1 d . A .
C9 C 0.4778(2) 0.8271(2) 0.4917(3) 0.0317(11) Uani 1 1 d . . .
C10 C 0.4462(2) 0.8788(2) 0.4765(3) 0.0313(11) Uani 1 1 d . A .
H10 H 0.4629 0.9162 0.4676 0.038 Uiso 1 1 calc R . .
C11 C 0.3914(2) 0.8772(3) 0.4740(3) 0.0373(13) Uani 1 1 d . . .
H11 H 0.3706 0.9131 0.4640 0.045 Uiso 1 1 calc R A .
C12 C 0.3670(2) 0.8228(3) 0.4862(3) 0.0370(12) Uani 1 1 d . A .
H12 H 0.3292 0.8211 0.4846 0.044 Uiso 1 1 calc R . .
C13 C 0.3973(2) 0.7713(3) 0.5006(3) 0.0368(12) Uani 1 1 d . . .
H13 H 0.3798 0.7341 0.5081 0.044 Uiso 1 1 calc R A .
C14 C 0.4536(2) 0.7715(2) 0.5048(3) 0.0314(11) Uani 1 1 d . A .
C15 C 0.6290(2) 0.7399(2) 0.6919(3) 0.0306(11) Uani 1 1 d . . .
C16 C 0.6789(2) 0.7491(2) 0.7442(3) 0.0312(11) Uani 1 1 d . A .
C17 C 0.6788(2) 0.7449(3) 0.8216(3) 0.0400(13) Uani 1 1 d . . .
H17 H 0.6460 0.7373 0.8396 0.048 Uiso 1 1 calc R A .
C18 C 0.7252(2) 0.7516(3) 0.8722(3) 0.0425(13) Uani 1 1 d . A .
H18 H 0.7247 0.7485 0.9247 0.051 Uiso 1 1 calc R . .
C19 C 0.7731(2) 0.7632(3) 0.8452(3) 0.0422(13) Uani 1 1 d . . .
H19 H 0.8054 0.7685 0.8797 0.051 Uiso 1 1 calc R A .
C20 C 0.7740(2) 0.7670(2) 0.7689(3) 0.0369(12) Uani 1 1 d . A .
H20 H 0.8071 0.7752 0.7519 0.044 Uiso 1 1 calc R . .
C21 C 0.7272(2) 0.7591(2) 0.7155(3) 0.0309(11) Uani 1 1 d . . .
C22 C 0.5648(2) 0.5896(3) 0.5505(3) 0.0403(13) Uani 1 1 d . A .
C23 C 0.5608(2) 0.5242(3) 0.5625(4) 0.0459(15) Uani 1 1 d . . .
C24 C 0.5399(3) 0.5050(3) 0.6254(5) 0.068(2) Uani 1 1 d . A .
H24 H 0.5298 0.5340 0.6597 0.081 Uiso 1 1 calc R . .
C25 C 0.5338(4) 0.4439(4) 0.6380(6) 0.094(3) Uani 1 1 d . . .
H25 H 0.5195 0.4304 0.6809 0.113 Uiso 1 1 calc R A .
C26 C 0.5489(4) 0.4024(3) 0.5872(5) 0.077(2) Uani 1 1 d . A .
H26 H 0.5450 0.3603 0.5964 0.092 Uiso 1 1 calc R . .
C27 C 0.5685(3) 0.4197(3) 0.5260(5) 0.070(2) Uani 1 1 d . . .
H27 H 0.5777 0.3902 0.4917 0.084 Uiso 1 1 calc R A .
C28 C 0.5756(3) 0.4808(3) 0.5124(4) 0.0556(18) Uani 1 1 d . A .
C100 C 0.5867(2) 0.7890(3) 0.3366(3) 0.0413(14) Uani 1 1 d . . .
H100 H 0.5742 0.7680 0.3766 0.050 Uiso 1 1 calc R A .
C101 C 0.5737(2) 0.7671(3) 0.2635(3) 0.0497(16) Uani 1 1 d . A .
H101 H 0.5524 0.7316 0.2535 0.060 Uiso 1 1 calc R . .
C102 C 0.5919(3) 0.7975(4) 0.2060(3) 0.0562(19) Uani 1 1 d . . .
H102 H 0.5826 0.7838 0.1556 0.067 Uiso 1 1 calc R A .
C103 C 0.6237(3) 0.8476(3) 0.2219(3) 0.0529(16) Uani 1 1 d . A .
H103 H 0.6374 0.8687 0.1831 0.063 Uiso 1 1 calc R . .
C104 C 0.6351(2) 0.8668(3) 0.2951(3) 0.0428(14) Uani 1 1 d . . .
H104 H 0.6573 0.9014 0.3061 0.051 Uiso 1 1 calc R A .
C110 C 0.6087(2) 0.9625(2) 0.5873(3) 0.0383(12) Uani 1 1 d . . .
H110 H 0.5823 0.9769 0.5478 0.046 Uiso 1 1 calc R A .
C111 C 0.6119(3) 0.9887(3) 0.6570(3) 0.0468(15) Uani 1 1 d . A .
H111 H 0.5879 1.0201 0.6658 0.056 Uiso 1 1 calc R . .
C112 C 0.6503(3) 0.9685(3) 0.7134(4) 0.0577(18) Uani 1 1 d . . .
H112 H 0.6535 0.9862 0.7621 0.069 Uiso 1 1 calc R A .
C113 C 0.6841(3) 0.9229(3) 0.7001(4) 0.0588(18) Uani 1 1 d . A .
H113 H 0.7109 0.9083 0.7390 0.071 Uiso 1 1 calc R . .
C114 C 0.6784(3) 0.8982(3) 0.6278(3) 0.0453(14) Uani 1 1 d . . .
H114 H 0.7019 0.8667 0.6178 0.054 Uiso 1 1 calc R A .
N600 N 0.5131(2) 1.0543(3) 0.2840(4) 0.0609(17) Uani 0.50 1 d P . 1
C600 C 0.5131(2) 1.0543(3) 0.2840(4) 0.0609(17) Uani 0.50 1 d P . 2
H600 H 0.5230 1.0916 0.3087 0.073 Uiso 0.50 1 calc PR . 2
C601 C 0.5263(3) 1.0011(4) 0.3199(4) 0.066(2) Uani 1 1 d . . .
H601 H 0.5453 1.0017 0.3699 0.079 Uiso 1 1 calc R . 1
C602 C 0.5131(3) 0.9470(3) 0.2859(5) 0.066(2) Uani 1 1 d . . .
H602 H 0.5221 0.9099 0.3118 0.079 Uiso 1 1 calc R . .
O510 O 0.6773(5) 0.7018(5) 0.4000(8) 0.026(2) Uani 0.655(10) 1 d P A 1
C810 C 0.5965(7) 0.5982(7) 0.3115(9) 0.104(6) Uani 0.655(10) 1 d PDU A 1
H81A H 0.5692 0.6244 0.3282 0.157 Uiso 0.655(10) 1 calc PR A 1
H81B H 0.5816 0.5575 0.3008 0.157 Uiso 0.655(10) 1 calc PR A 1
H81C H 0.6072 0.6152 0.2658 0.157 Uiso 0.655(10) 1 calc PR A 1
O810 O 0.6365(4) 0.5952(4) 0.3622(6) 0.092(4) Uani 0.655(10) 1 d PDU A 1
H810 H 0.6555 0.5653 0.3541 0.138 Uiso 0.655(10) 1 calc PR A 1
C500 C 0.6692(9) 0.6367(9) 0.3648(11) 0.059(5) Uani 0.345(10) 1 d PDU A 2
H50A H 0.6841 0.6055 0.4009 0.088 Uiso 0.345(10) 1 calc PR A 2
H50B H 0.6849 0.6327 0.3186 0.088 Uiso 0.345(10) 1 calc PR A 2
H50C H 0.6301 0.6318 0.3530 0.088 Uiso 0.345(10) 1 calc PR A 2
O500 O 0.6801(15) 0.6894(14) 0.393(2) 0.059(5) Uani 0.345(10) 1 d PDU A 2
H500 H 0.6872 0.7203 0.3596 0.070 Uiso 0.345(10) 1 calc PR A 2
O800 O 0.55119(16) 0.81774(19) 0.8238(2) 0.0498(11) Uani 1 1 d . . .
N200 N 0.3085(4) 0.4966(4) 0.6817(6) 0.048(2) Uani 0.50 1 d PDU B 1
C200 C 0.2753(7) 0.5238(8) 0.6284(8) 0.074(4) Uani 0.50 1 d PDU B 1
H200 H 0.2664 0.5053 0.5804 0.089 Uiso 0.50 1 calc PR B 1
C201 C 0.2522(7) 0.5818(12) 0.6429(13) 0.079(6) Uani 0.50 1 d PDU B 1
H201 H 0.2301 0.6031 0.6038 0.094 Uiso 0.50 1 calc PR B 1
C202 C 0.2626(5) 0.6049(7) 0.7122(12) 0.056(4) Uani 0.50 1 d PDU B 1
H202 H 0.2475 0.6427 0.7232 0.067 Uiso 0.50 1 calc PR B 1
C203 C 0.2959(5) 0.5728(7) 0.7689(8) 0.039(3) Uani 0.50 1 d PDU B 1
H203 H 0.3026 0.5875 0.8191 0.046 Uiso 0.50 1 calc PR B 1
C204 C 0.3175(4) 0.5214(4) 0.7504(5) 0.030(2) Uani 0.50 1 d PDU B 1
H204 H 0.3411 0.5008 0.7885 0.036 Uiso 0.50 1 calc PR B 1
O830 O 0.4177(6) 0.5834(5) 0.6604(7) 0.093(4) Uani 0.50 1 d PDU C 1
H830 H 0.4489 0.5897 0.6832 0.139 Uiso 0.50 1 calc PR C 1
C830 C 0.3940(12) 0.6347(12) 0.6432(18) 0.170(12) Uani 0.50 1 d PDU C 1
H83A H 0.3643 0.6396 0.6718 0.254 Uiso 0.50 1 calc PR C 1
H83B H 0.3801 0.6356 0.5892 0.254 Uiso 0.50 1 calc PR C 1
H83C H 0.4198 0.6679 0.6556 0.254 Uiso 0.50 1 calc PR C 1
N210 N 0.3372(9) 0.5614(9) 0.6324(10) 0.148(7) Uani 0.50 1 d PDU D 2
C210 C 0.3644(10) 0.5735(9) 0.7005(13) 0.162(9) Uani 0.50 1 d PDU D 2
H210 H 0.4025 0.5715 0.7099 0.194 Uiso 0.50 1 calc PR D 2
C211 C 0.3339(12) 0.5899(10) 0.7606(13) 0.143(9) Uani 0.50 1 d PDU D 2
H211 H 0.3522 0.5987 0.8098 0.172 Uiso 0.50 1 calc PR D 2
C212 C 0.2808(12) 0.5925(12) 0.7461(11) 0.120(9) Uani 0.50 1 d PDU D 2
H212 H 0.2606 0.5999 0.7855 0.144 Uiso 0.50 1 calc PR D 2
C213 C 0.2549(11) 0.5842(13) 0.6720(12) 0.105(7) Uani 0.50 1 d PDU D 2
H213 H 0.2182 0.5951 0.6580 0.126 Uiso 0.50 1 calc PR D 2
C214 C 0.2818(10) 0.5612(11) 0.6223(10) 0.111(7) Uani 0.50 1 d PDU D 2
H214 H 0.2626 0.5438 0.5778 0.133 Uiso 0.50 1 calc PR D 2
O820 O 0.5000 0.6419(3) 0.7500 0.078(2) Uani 1 2 d S E 2

loop_
_atom_site_aniso_label
_atom_site_aniso_U_11
_atom_site_aniso_U_22
_atom_site_aniso_U_33
_atom_site_aniso_U_23
_atom_site_aniso_U_13
_atom_site_aniso_U_12
Gd1 0.02525(14) 0.03660(15) 0.02326(15) -0.00016(10) 0.00477(10) 0.00347(10)
Ga1 0.0258(3) 0.0359(3) 0.0255(3) -0.0034(2) 0.0040(2) 0.0013(2)
Ga2 0.0277(3) 0.0371(3) 0.0235(3) 0.0022(2) 0.0051(2) 0.0051(2)
O1 0.032(2) 0.041(2) 0.033(2) 0.0004(16) 0.0094(16) 0.0024(16)
O2 0.0286(18) 0.0354(18) 0.0282(19) 0.0037(15) 0.0056(15) 0.0056(15)
O3 0.034(2) 0.044(2) 0.035(2) 0.0064(16) 0.0065(16) 0.0061(17)
O4 0.0297(18) 0.041(2) 0.0271(19) 0.0047(15) 0.0050(15) 0.0040(15)
O5 0.0258(17) 0.0381(19) 0.0269(19) 0.0010(15) 0.0072(15) 0.0019(15)
O6 0.0290(19) 0.039(2) 0.039(2) -0.0057(16) 0.0006(16) -0.0019(15)
O7 0.0271(18) 0.0384(19) 0.0219(18) -0.0023(14) 0.0038(14) 0.0015(14)
O8 0.0258(18) 0.046(2) 0.031(2) -0.0057(16) 0.0051(15) -0.0028(16)
O9 0.0290(19) 0.048(2) 0.0235(18) -0.0011(16) 0.0035(15) 0.0028(16)
O10 0.036(2) 0.038(2) 0.039(2) -0.0043(17) 0.0053(17) -0.0043(16)
O11 0.0334(19) 0.0365(19) 0.0292(19) -0.0069(15) 0.0063(15) 0.0026(15)
O12 0.116(5) 0.049(3) 0.074(4) -0.016(3) 0.020(3) 0.014(3)
N1 0.030(2) 0.038(2) 0.027(2) 0.0039(18) 0.0066(18) 0.0065(19)
N2 0.024(2) 0.040(2) 0.024(2) -0.0025(18) 0.0096(17) -0.0007(18)
N3 0.032(2) 0.044(2) 0.022(2) -0.0054(19) 0.0049(18) -0.003(2)
N4 0.034(2) 0.037(2) 0.038(3) -0.012(2) 0.002(2) 0.0017(19)
N110 0.039(2) 0.032(2) 0.027(2) 0.0004(18) 0.007(2) 0.0046(19)
N100 0.031(2) 0.046(3) 0.025(2) 0.0009(19) 0.0049(18) 0.008(2)
C1 0.029(3) 0.041(3) 0.022(3) 0.001(2) 0.001(2) 0.000(2)
C2 0.036(3) 0.039(3) 0.024(3) -0.003(2) 0.010(2) 0.000(2)
C3 0.035(3) 0.052(3) 0.041(3) -0.002(3) 0.010(3) 0.008(3)
C4 0.045(3) 0.041(3) 0.058(4) 0.002(3) 0.017(3) -0.005(3)
C5 0.057(4) 0.038(3) 0.044(4) 0.001(3) 0.015(3) 0.001(3)
C6 0.043(3) 0.042(3) 0.032(3) -0.001(2) 0.009(2) 0.007(3)
C7 0.041(3) 0.041(3) 0.023(3) 0.003(2) 0.010(2) 0.003(2)
C8 0.025(2) 0.040(3) 0.021(2) -0.006(2) 0.001(2) 0.001(2)
C9 0.031(3) 0.041(3) 0.023(3) -0.004(2) 0.004(2) 0.002(2)
C10 0.029(3) 0.041(3) 0.024(3) -0.002(2) 0.004(2) 0.004(2)
C11 0.030(3) 0.052(3) 0.029(3) 0.002(2) 0.004(2) 0.014(2)
C12 0.027(3) 0.056(3) 0.028(3) -0.003(2) 0.003(2) 0.003(2)
C13 0.030(3) 0.050(3) 0.030(3) -0.003(2) 0.002(2) -0.003(2)
C14 0.027(3) 0.043(3) 0.023(3) -0.005(2) 0.002(2) 0.004(2)
C15 0.029(3) 0.036(3) 0.026(3) 0.004(2) 0.005(2) 0.000(2)
C16 0.035(3) 0.036(3) 0.023(3) -0.002(2) 0.006(2) 0.001(2)
C17 0.039(3) 0.056(3) 0.026(3) -0.004(3) 0.008(2) 0.001(3)
C18 0.053(4) 0.051(3) 0.023(3) -0.002(2) 0.004(3) 0.006(3)
C19 0.041(3) 0.052(3) 0.031(3) -0.003(3) -0.003(3) 0.009(3)
C20 0.033(3) 0.043(3) 0.034(3) -0.003(2) 0.004(2) 0.007(2)
C21 0.031(3) 0.034(3) 0.027(3) -0.002(2) 0.004(2) 0.005(2)
C22 0.035(3) 0.041(3) 0.041(3) -0.010(3) -0.006(3) 0.002(2)
C23 0.036(3) 0.045(3) 0.053(4) -0.003(3) -0.005(3) -0.007(3)
C24 0.075(5) 0.050(4) 0.077(5) 0.002(4) 0.004(4) -0.012(4)
C25 0.127(8) 0.067(5) 0.090(7) 0.010(5) 0.021(6) -0.028(5)
C26 0.100(6) 0.043(4) 0.078(6) 0.005(4) -0.018(5) -0.013(4)
C27 0.078(5) 0.050(4) 0.074(6) -0.007(4) -0.015(4) -0.009(4)
C28 0.061(4) 0.034(3) 0.062(5) -0.007(3) -0.021(4) -0.002(3)
C100 0.029(3) 0.065(4) 0.029(3) -0.006(3) 0.004(2) 0.003(3)
C101 0.035(3) 0.083(5) 0.031(3) -0.015(3) 0.002(3) 0.004(3)
C102 0.046(4) 0.101(5) 0.019(3) -0.010(3) 0.000(3) 0.030(4)
C103 0.066(4) 0.063(4) 0.031(3) 0.001(3) 0.012(3) 0.017(3)
C104 0.054(4) 0.047(3) 0.029(3) 0.003(2) 0.015(3) 0.016(3)
C110 0.038(3) 0.041(3) 0.037(3) -0.002(2) 0.009(2) 0.006(2)
C111 0.057(4) 0.047(3) 0.039(3) -0.003(3) 0.016(3) 0.009(3)
C112 0.091(5) 0.048(4) 0.034(3) -0.004(3) 0.010(3) 0.007(4)
C113 0.086(5) 0.053(4) 0.032(3) -0.002(3) -0.004(3) 0.014(4)
C114 0.054(4) 0.043(3) 0.036(3) 0.001(3) -0.001(3) 0.012(3)
N600 0.044(3) 0.060(4) 0.070(4) -0.017(3) -0.015(3) 0.002(3)
C600 0.044(3) 0.060(4) 0.070(4) -0.017(3) -0.015(3) 0.002(3)
C601 0.041(4) 0.106(6) 0.046(4) 0.005(4) -0.005(3) 0.021(4)
C602 0.047(4) 0.056(4) 0.102(6) 0.026(4) 0.031(4) 0.019(3)
O510 0.017(3) 0.046(5) 0.016(4) -0.011(3) 0.002(3) -0.001(3)
C810 0.124(13) 0.089(10) 0.096(12) -0.030(9) 0.005(8) 0.009(10)
O810 0.083(6) 0.080(7) 0.121(8) -0.051(6) 0.037(5) -0.018(5)
C500 0.066(10) 0.066(10) 0.044(9) -0.017(7) 0.008(7) 0.004(8)
O500 0.066(10) 0.066(10) 0.044(9) -0.017(7) 0.008(7) 0.004(8)
O800 0.045(2) 0.063(3) 0.046(3) -0.023(2) 0.022(2) -0.016(2)
N200 0.054(6) 0.043(5) 0.056(6) -0.034(4) 0.033(5) -0.019(4)
C200 0.085(10) 0.105(10) 0.030(6) -0.019(7) 0.003(6) -0.066(8)
C201 0.047(8) 0.106(11) 0.074(11) 0.041(10) -0.019(9) -0.023(8)
C202 0.037(7) 0.037(7) 0.096(13) 0.016(8) 0.016(7) -0.003(5)
C203 0.044(7) 0.043(7) 0.036(7) -0.003(6) 0.027(5) -0.001(5)
C204 0.032(5) 0.031(5) 0.026(5) -0.002(4) 0.000(4) -0.005(4)
O830 0.154(13) 0.076(7) 0.057(7) -0.031(6) 0.044(8) -0.056(8)
C830 0.15(3) 0.17(2) 0.17(3) 0.04(2) -0.01(2) -0.010(19)
N210 0.166(14) 0.175(16) 0.094(10) -0.053(12) -0.010(11) 0.073(15)
C210 0.190(17) 0.163(18) 0.108(14) -0.062(14) -0.047(12) 0.110(16)
C211 0.24(2) 0.098(15) 0.077(11) -0.009(12) -0.009(14) 0.040(19)
C212 0.23(2) 0.089(19) 0.050(11) -0.004(12) 0.053(15) -0.046(19)
C213 0.172(16) 0.086(14) 0.066(14) -0.010(13) 0.047(11) -0.006(14)
C214 0.158(14) 0.122(16) 0.046(9) -0.036(11) 0.001(11) 0.043(16)
O820 0.109(6) 0.062(4) 0.075(5) 0.000 0.053(5) 0.000

loop_
_atom_type_symbol
_atom_type_description
_atom_type_scat_dispersion_real
_atom_type_scat_dispersion_imag
_atom_type_scat_source
C C 0.0033 0.0016 'International Tables Vol C Tables 4.2.6.8 and 6.1.1.4'
H H 0.0000 0.0000 'International Tables Vol C Tables 4.2.6.8 and 6.1.1.4'
N N 0.0061 0.0033 'International Tables Vol C Tables 4.2.6.8 and 6.1.1.4'
O O 0.0106 0.0060 'International Tables Vol C Tables 4.2.6.8 and 6.1.1.4'
Ga Ga 0.2307 1.6083 'International Tables Vol C Tables 4.2.6.8 and 6.1.1.4'
Gd Gd -0.1653 3.9035 'International Tables Vol C Tables 4.2.6.8 and 6.1.1.4'

loop_
_geom_angle_atom_site_label_1
_geom_angle_atom_site_label_2
_geom_angle_atom_site_label_3
_geom_angle
_geom_angle_site_symmetry_1
_geom_angle_site_symmetry_3
O1 Gd1 O9 98.98(13) . .
O1 Gd1 O2 134.76(12) . 7_666
O9 Gd1 O2 81.36(12) . 7_666
O1 Gd1 O2 66.78(12) . .
O9 Gd1 O2 80.38(12) . .
O2 Gd1 O2 68.76(13) 7_666 .
O1 Gd1 O5 151.29(12) . .
O9 Gd1 O5 94.98(12) . .
O2 Gd1 O5 72.06(12) 7_666 .
O2 Gd1 O5 140.80(12) . .
O1 Gd1 O510 89.2(3) . .
O9 Gd1 O510 151.6(3) . .
O2 Gd1 O510 73.8(3) 7_666 .
O2 Gd1 O510 78.1(3) . .
O5 Gd1 O510 90.3(3) . .
O1 Gd1 O7 87.72(12) . .
O9 Gd1 O7 70.87(12) . .
O2 Gd1 O7 132.91(11) 7_666 .
O2 Gd1 O7 137.93(11) . .
O5 Gd1 O7 73.33(11) . .
O510 Gd1 O7 136.9(3) . .
O1 Gd1 O11 80.79(12) . .
O9 Gd1 O11 134.45(12) . .
O2 Gd1 O11 130.19(11) 7_666 .
O2 Gd1 O11 136.75(11) . .
O5 Gd1 O11 71.58(11) . .
O510 Gd1 O11 73.5(3) . .
O7 Gd1 O11 63.59(11) . .
O1 Gd1 O500 83.4(8) . .
O9 Gd1 O500 152.4(8) . .
O2 Gd1 O500 77.8(8) 7_666 .
O2 Gd1 O500 75.3(8) . .
O5 Gd1 O500 95.6(8) . .
O510 Gd1 O500 5.8(10) . .
O7 Gd1 O500 136.7(8) . .
O11 Gd1 O500 73.2(8) . .
O1 Gd1 Ga1 97.08(9) . .
O9 Gd1 Ga1 102.37(9) . .
O2 Gd1 Ga1 127.31(8) 7_666 .
O2 Gd1 Ga1 163.84(8) . .
O5 Gd1 Ga1 55.26(8) . .
O510 Gd1 Ga1 103.5(3) . .
O7 Gd1 Ga1 34.76(8) . .
O11 Gd1 Ga1 34.10(8) . .
O500 Gd1 Ga1 104.6(8) . .
O1 Gd1 Gd1 100.71(9) . 7_666
O9 Gd1 Gd1 78.91(9) . 7_666
O2 Gd1 Gd1 34.49(8) 7_666 7_666
O2 Gd1 Gd1 34.27(8) . 7_666
O5 Gd1 Gd1 106.54(8) . 7_666
O510 Gd1 Gd1 72.9(3) . 7_666
O7 Gd1 Gd1 149.57(8) . 7_666
O11 Gd1 Gd1 146.34(8) . 7_666
O500 Gd1 Gd1 73.6(8) . 7_666
Ga1 Gd1 Gd1 161.746(15) . 7_666
O6 Ga1 O8 93.09(16) . .
O6 Ga1 O10 92.70(15) . .
O8 Ga1 O10 93.56(16) . .
O6 Ga1 N2 89.90(16) . .
O8 Ga1 N2 99.77(16) . .
O10 Ga1 N2 166.26(16) . .
O6 Ga1 O11 107.69(15) . .
O8 Ga1 O11 158.77(14) . .
O10 Ga1 O11 81.43(15) . .
N2 Ga1 O11 84.93(15) . .
O6 Ga1 O7 171.75(15) . .
O8 Ga1 O7 79.23(14) . .
O10 Ga1 O7 90.79(14) . .
N2 Ga1 O7 88.46(15) . .
O11 Ga1 O7 80.22(14) . .
O6 Ga1 Gd1 143.28(12) . .
O8 Ga1 Gd1 117.65(10) . .
O10 Ga1 Gd1 104.11(11) . .
N2 Ga1 Gd1 66.68(12) . .
O11 Ga1 Gd1 45.34(10) . .
O7 Ga1 Gd1 42.13(9) . .
O3 Ga2 O5 175.72(15) . .
O3 Ga2 O4 94.72(15) . .
O5 Ga2 O4 81.31(14) . .
O3 Ga2 N1 94.03(16) . .
O5 Ga2 N1 90.01(16) . .
O4 Ga2 N1 170.90(16) . .
O3 Ga2 N110 89.52(16) . .
O5 Ga2 N110 88.81(15) . .
O4 Ga2 N110 88.68(16) . .
N1 Ga2 N110 93.91(17) . .
O3 Ga2 N100 90.96(17) . .
O5 Ga2 N100 90.46(16) . .
O4 Ga2 N100 87.60(16) . .
N1 Ga2 N100 89.74(17) . .
N110 Ga2 N100 176.28(17) . .
C1 O1 Gd1 120.0(3) 7_666 .
N1 O2 Gd1 130.3(3) 7_666 7_666
N1 O2 Gd1 117.9(3) 7_666 .
Gd1 O2 Gd1 111.24(13) 7_666 .
C7 O3 Ga2 125.4(3) . .
C8 O4 Ga2 111.9(3) . .
N2 O5 Ga2 111.5(3) . .
N2 O5 Gd1 120.8(3) . .
Ga2 O5 Gd1 127.38(16) . .
C14 O6 Ga1 124.6(3) . .
C15 O7 Ga1 112.2(3) . .
C15 O7 Gd1 132.2(3) . .
Ga1 O7 Gd1 103.11(13) . .
N3 O8 Ga1 111.4(3) . .
C21 O9 Gd1 138.2(3) . .
C22 O10 Ga1 112.6(4) . .
N4 O11 Ga1 107.8(3) . .
N4 O11 Gd1 115.7(3) . .
Ga1 O11 Gd1 100.55(13) . .
C1 N1 O2 113.7(4) . 7_666
C1 N1 Ga2 127.6(3) . .
O2 N1 Ga2 117.9(3) 7_666 .
C8 N2 O5 113.6(4) . .
C8 N2 Ga1 129.3(3) . .
O5 N2 Ga1 116.9(3) . .
C15 N3 O8 119.1(4) . .
C22 N4 O11 119.3(4) . .
C114 N110 C110 118.5(5) . .
C114 N110 Ga2 121.4(4) . .
C110 N110 Ga2 120.1(4) . .
C100 N100 C104 118.5(5) . .
C100 N100 Ga2 122.2(4) . .
C104 N100 Ga2 119.2(4) . .
O1 C1 N1 121.6(5) 7_666 .
O1 C1 C2 118.9(5) 7_666 .
N1 C1 C2 119.5(5) . .
C3 C2 C7 118.6(5) . .
C3 C2 C1 116.1(5) . .
C7 C2 C1 125.3(5) . .
C4 C3 C2 122.1(5) . .
C5 C4 C3 119.0(6) . .
C4 C5 C6 120.5(5) . .
C5 C6 C7 121.7(5) . .
O3 C7 C6 117.1(5) . .
O3 C7 C2 124.8(5) . .
C6 C7 C2 118.0(5) . .
O4 C8 N2 121.5(4) . .
O4 C8 C9 120.0(4) . .
N2 C8 C9 118.4(5) . .
C10 C9 C14 119.8(5) . .
C10 C9 C8 116.5(5) . .
C14 C9 C8 123.7(5) . .
C11 C10 C9 121.7(5) . .
C10 C11 C12 119.2(5) . .
C13 C12 C11 120.0(5) . .
C12 C13 C14 122.3(5) . .
O6 C14 C9 125.3(5) . .
O6 C14 C13 117.7(5) . .
C9 C14 C13 117.0(5) . .
O7 C15 N3 116.7(4) . .
O7 C15 C16 122.5(4) . .
N3 C15 C16 120.7(5) . .
C17 C16 C21 120.8(5) . .
C17 C16 C15 119.7(5) . .
C21 C16 C15 119.4(4) . .
C18 C17 C16 121.2(5) . .
C17 C18 C19 119.0(5) . .
C20 C19 C18 120.5(5) . .
C19 C20 C21 121.8(5) . .
O9 C21 C20 120.4(5) . .
O9 C21 C16 123.0(5) . .
C20 C21 C16 116.7(5) . .
O10 C22 N4 118.8(5) . .
O10 C22 C23 119.2(6) . .
N4 C22 C23 122.0(5) . .
C24 C23 C28 119.4(6) . .
C24 C23 C22 117.6(6) . .
C28 C23 C22 123.0(6) . .
C25 C24 C23 119.9(8) . .
C24 C25 C26 119.1(9) . .
C27 C26 C25 122.1(7) . .
C26 C27 C28 119.9(8) . .
O12 C28 C27 121.5(7) . .
O12 C28 C23 118.9(6) . .
C27 C28 C23 119.6(8) . .
N100 C100 C101 121.3(6) . .
C102 C101 C100 119.0(6) . .
C103 C102 C101 119.5(6) . .
C104 C103 C102 118.6(6) . .
N100 C104 C103 123.1(6) . .
N110 C110 C111 122.9(5) . .
C112 C111 C110 118.5(6) . .
C111 C112 C113 120.0(6) . .
C112 C113 C114 118.4(6) . .
N110 C114 C113 121.7(6) . .
N600 N600 C601 120.1(4) 2_655 .
N600 N600 C600 29.1(6) 2_655 2_554
C601 N600 C600 115.6(4) . 2_554
N600 C601 C602 121.4(6) . .
C602 C602 C601 118.5(4) 2_655 .
C500 O500 Gd1 127(3) . .
C200 N200 C204 118.9(11) . .
N200 C200 C201 120.1(13) . .
C202 C201 C200 118.7(16) . .
C201 C202 C203 119.5(16) . .
C204 C203 C202 118.2(14) . .
C203 C204 N200 124.4(11) . .
C210 N210 C214 119.0(17) . .
N210 C210 C211 118.2(19) . .
C212 C211 C210 120(2) . .
C211 C212 C213 119(2) . .
C214 C213 C212 119(2) . .
C213 C214 N210 122.3(18) . .

loop_
_geom_bond_atom_site_label_1
_geom_bond_atom_site_label_2
_geom_bond_distance
_geom_bond_site_symmetry_2
Gd1 O1 2.301(4) .
Gd1 O9 2.326(3) .
Gd1 O2 2.329(3) 7_666
Gd1 O2 2.343(3) .
Gd1 O5 2.349(3) .
Gd1 O510 2.381(12) .
Gd1 O7 2.427(3) .
Gd1 O11 2.550(3) .
Gd1 O500 2.56(4) .
Gd1 Ga1 3.5247(9) .
Gd1 Gd1 3.8558(9) 7_666
Ga1 O6 1.887(4) .
Ga1 O8 1.950(4) .
Ga1 O10 1.971(4) .
Ga1 N2 2.002(4) .
Ga1 O11 2.010(3) .
Ga1 O7 2.064(3) .
Ga2 O3 1.884(4) .
Ga2 O5 1.959(3) .
Ga2 O4 1.964(3) .
Ga2 N1 1.972(4) .
Ga2 N110 2.135(4) .
Ga2 N100 2.162(4) .
O1 C1 1.276(6) 7_666
O2 N1 1.393(5) 7_666
O2 Gd1 2.329(3) 7_666
O3 C7 1.330(6) .
O4 C8 1.286(6) .
O5 N2 1.400(5) .
O6 C14 1.328(6) .
O7 C15 1.295(6) .
O8 N3 1.381(5) .
O9 C21 1.314(6) .
O10 C22 1.294(7) .
O11 N4 1.380(5) .
O12 C28 1.333(9) .
N1 C1 1.320(7) .
N1 O2 1.393(5) 7_666
N2 C8 1.316(6) .
N3 C15 1.305(6) .
N4 C22 1.296(8) .
N110 C114 1.330(7) .
N110 C110 1.330(7) .
N100 C100 1.337(7) .
N100 C104 1.337(7) .
C1 O1 1.276(6) 7_666
C1 C2 1.481(7) .
C2 C3 1.402(8) .
C2 C7 1.411(7) .
C3 C4 1.378(8) .
C4 C5 1.373(8) .
C5 C6 1.377(8) .
C6 C7 1.401(7) .
C8 C9 1.481(7) .
C9 C10 1.395(7) .
C9 C14 1.406(7) .
C10 C11 1.378(7) .
C11 C12 1.382(8) .
C12 C13 1.373(8) .
C13 C14 1.409(7) .
C15 C16 1.461(7) .
C16 C17 1.396(7) .
C16 C21 1.413(7) .
C17 C18 1.373(8) .
C18 C19 1.395(8) .
C19 C20 1.379(8) .
C20 C21 1.411(7) .
C22 C23 1.464(8) .
C23 C24 1.387(10) .
C23 C28 1.405(9) .
C24 C25 1.380(10) .
C25 C26 1.388(13) .
C26 C27 1.334(12) .
C27 C28 1.386(9) .
C100 C101 1.393(8) .
C101 C102 1.372(10) .
C102 C103 1.369(10) .
C103 C104 1.369(8) .
C110 C111 1.371(8) .
C111 C112 1.362(9) .
C112 C113 1.364(9) .
C113 C114 1.396(8) .
N600 N600 1.296(12) 2_655
N600 C601 1.355(10) .
N600 C600 29.710(15) 2_554
C601 C602 1.360(10) .
C602 C602 1.355(16) 2_655
C810 O810 1.252(16) .
C500 O500 1.28(2) .
N200 C200 1.314(18) .
N200 C204 1.339(13) .
C200 C201 1.45(3) .
C201 C202 1.33(3) .
C202 C203 1.41(2) .
C203 C204 1.322(16) .
O830 C830 1.295(17) .
N210 C210 1.33(2) .
N210 C214 1.380(19) .
C210 C211 1.47(3) .
C211 C212 1.33(3) .
C212 C213 1.40(2) .
C213 C214 1.31(2) .
